data_2105706
loop_
_publ_author_name
'Wolf, Alexandra K.'
'Glinnemann, J\"urgen'
'Schmidt, Martin U.'
'Tong, Jianwei'
'Dinnebier, Robert E.'
'Simon, Arndt'
'K\"ohler, J\"urgen'

_publ_section_title
;
 SiBr4-- prediction and determination of crystal structures
;
_journal_coeditor_code BK5083
_journal_issue 3
_journal_name_full 'Acta Crystallographica Section B Structural Science'
_journal_page_first 342
_journal_page_last 349
_journal_paper_doi 10.1107/S0108768109012051
_journal_volume 65
_journal_year 2009
_chemical_formula_moiety 'Br4 Si'
_chemical_formula_sum 'Br4 Si'
_chemical_formula_weight 347.69
_chemical_melting_point 245
_chemical_name_common 'Silicon bromide'
_chemical_name_systematic
;
Silicontetrabromide
;
_space_group_IT_number 205
_symmetry_cell_setting cubic
_symmetry_Int_Tables_number 205
_symmetry_space_group_name_Hall '-P 2ac 2ab 3'
_symmetry_space_group_name_H-M 'P a -3'
_audit_creation_method TOPAS
_cell_angle_alpha 90
_cell_angle_beta 90
_cell_angle_gamma 90
_cell_formula_units_Z 8
_cell_length_a 11.17701(7)
_cell_length_b 11.17701(7)
_cell_length_c 11.17701(7)
_cell_measurement_temperature 237
_cell_volume 1396.294(15)
_diffrn_ambient_temperature 293
_diffrn_detector
;
   image plate
;
_diffrn_detector_type 'MAR 345'
_diffrn_radiation_monochromator 'silicon double monochromator'
_diffrn_radiation_polarisn_ratio 100
_diffrn_radiation_probe x-ray
_diffrn_radiation_type synchrotron
_diffrn_radiation_wavelength 0.92103
_diffrn_source_type Synchrotron
_exptl_absorpt_process_details
;   
 ?
;
_exptl_crystal_colour colourless
_exptl_crystal_density_diffrn 3.308
_exptl_crystal_description
;
microcrystalline powder
;
_pd_calc_method 'Rietveld Refinement'
_pd_instr_location
;
'beamline X7B, NSLS,Brookhaven National Laboratory,Brookhaven, USA'
;
_pd_meas_2theta_range_inc 0.02
_pd_meas_2theta_range_max 38.0
_pd_meas_2theta_range_min 0.0
_pd_meas_scan_method step
_pd_proc_2theta_range_inc 0.02
_pd_proc_2theta_range_max 36.0
_pd_proc_2theta_range_min 4.0
_pd_proc_info_excluded_regions
;
 0 to 4 and 36 to 38 degrees unreliable due to beam dump
;
_pd_proc_ls_background_function
;   
'Chebyshev polynomial'
;
_pd_proc_ls_profile_function
;
 Fundamental parameters
;
_pd_proc_ls_prof_R_factor 0.01021
_pd_proc_ls_prof_wR_expected 0.02000
_pd_proc_ls_prof_wR_factor 0.01717
_pd_spec_mounting
;
'0.3 mm glass capillary'
;
_pd_spec_mount_mode transmission
_pd_spec_shape cylinder
_refine_ls_number_parameters 25
_refine_ls_R_Fsqd_factor 0.00560
_cod_data_source_file bk5083sup1.cif
_cod_data_source_block alpha-SiBr4
_cod_depositor_comments
;
The following automatic conversions were performed:

'_diffrn_radiation_probe' value 'X-ray' changed to 'x-ray' according
to /home/saulius/struct/CIF-dictionaries/cif_core.dic dictionary
named 'cif_core.dic' version 2.4.2 from 2011-04-26.

Automatic conversion script
Id: cif_fix_values 1891 2012-01-12 08:04:46Z andrius 
;
_cod_original_cell_volume 1396.29(3)
_cod_original_sg_symbol_Hall '-P 2ac 2ab'
_cod_database_code 2105706

loop_
_symmetry_equiv_pos_as_xyz
'-x, -y, -z'
'-x, y+1/2, -z+1/2'
'-x+1/2, -y, z+1/2'
'-x+1/2, y+1/2, z'
'-y, -z, -x'
'-y, z+1/2, -x+1/2'
'-y+1/2, -z, x+1/2'
'-y+1/2, z+1/2, x'
'-z, -x, -y'
'-z, x+1/2, -y+1/2'
'-z+1/2, -x, y+1/2'
'-z+1/2, x+1/2, y'
'z, -x+1/2, y+1/2'
'z, x, y'
'z+1/2, -x+1/2, -y'
'z+1/2, x, -y+1/2'
'y, -z+1/2, x+1/2'
'y, z, x'
'y+1/2, -z+1/2, -x'
'y+1/2, z, -x+1/2'
'x, -y+1/2, z+1/2'
'x, y, z'
'x+1/2, -y+1/2, -z'
'x+1/2, y, -z+1/2'

loop_
_atom_site_label
_atom_site_type_symbol
_atom_site_symmetry_multiplicity
_atom_site_fract_x
_atom_site_fract_y
_atom_site_fract_z
_atom_site_occupancy
_atom_site_B_iso_or_equiv
Si1 Si+4 8 0.131(1) 0.131(1) 0.131(1) 1 5.22(4)
Br1 Br-1 8 0.2426(6) 0.2426(6) 0.2426(6) 1 5.22(4)
Br2 Br-1 24 0.0255(2) 0.0129(6) 0.2475(3) 1 5.22(4)

loop_
_atom_type_symbol
_atom_type_description
_atom_type_scat_dispersion_real
_atom_type_scat_dispersion_imag
_atom_type_scat_source
Si Si 0.0817 0.0704 'International Tables Vol C Tables 4.2.6.8 and 6.1.1.4'
Br Br -0.2901 2.4595 'International Tables Vol C Tables 4.2.6.8 and 6.1.1.4'

loop_
_geom_angle_atom_site_label_1
_geom_angle_atom_site_label_2
_geom_angle_atom_site_label_3
_geom_angle
_geom_angle_publ_flag
Br1 Si1 Br2 108.46(51) yes
Br2 Si1 Br2 110.47(52) yes

loop_
_geom_bond_atom_site_label_1
_geom_bond_atom_site_label_2
_geom_bond_distance
_geom_bond_publ_flag
Si1 Br1 2.155(24) yes
Si1 Br2 2.201(9) yes
